data_4133096
loop_
_publ_author_name
'DeHaven, Baillie A.'
'Goodlett, Dustin W.'
'Sindt, Ammon J.'
'Noll, Niklas'
'De Vetta, Martina'
'Smith, Mark D.'
'Martin, Corey R.'
'Gonz\'alez, Leticia'
'Shimizu, Linda S.'

_publ_section_title
;
 Enhancing the Stability of Photogenerated Benzophenone Triplet Radical
 Pairs through Supramolecular Assembly.
;
_journal_issue 40
_journal_name_full 'Journal of the American Chemical Society'
_journal_page_first 13064
_journal_page_last 13070
_journal_paper_doi 10.1021/jacs.8b08501
_journal_volume 140
_journal_year 2018
_chemical_absolute_configuration unk
_chemical_formula_moiety 'C37 H39 N3 O3'
_chemical_formula_sum 'C37 H39 N3 O3'
_chemical_formula_weight 573.71
_space_group_crystal_system orthorhombic
_space_group_IT_number 31
_space_group_name_Hall 'P 2ac -2'
_space_group_name_H-M_alt 'P m n 21'
_atom_sites_solution_hydrogens mixed
_atom_sites_solution_primary dual
_audit_creation_date 2017-03-17
_audit_creation_method
;
Olex2 1.2
(compiled 2017.03.02 svn.r3394 for OlexSys, GUI svn.r5324)
;
_audit_update_record
;
2018-07-11 deposited with the CCDC.
2018-07-19 downloaded from the CCDC.
;
_cell_angle_alpha 90
_cell_angle_beta 90
_cell_angle_gamma 90
_cell_formula_units_Z 2
_cell_length_a 19.855(2)
_cell_length_b 5.3006(6)
_cell_length_c 15.6536(18)
_cell_measurement_reflns_used 2664
_cell_measurement_temperature 100(2)
_cell_measurement_theta_max 24.94
_cell_measurement_theta_min 2.60
_cell_volume 1647.4(3)
_computing_cell_refinement 'SAINT v8.37A (Bruker, 2015)'
_computing_data_collection 'Bruker APEX3 v2016.5-0 (Bruker, 2016)'
_computing_data_reduction 'SAINT v8.37A (Bruker, 2015)'
_computing_molecular_graphics 'Olex2 (Dolomanov et al., 2009)'
_computing_publication_material 'Olex2 (Dolomanov et al., 2009)'
_computing_structure_refinement 'XL (Sheldrick, 2008)'
_computing_structure_solution 'ShelXT (Sheldrick, 2015)'
_diffrn_ambient_temperature 100(2)
_diffrn_detector 'Bruker PHOTON-100 area detector'
_diffrn_detector_area_resol_mean 10.4
_diffrn_detector_type 'CMOS area detector'
_diffrn_measured_fraction_theta_full 0.998
_diffrn_measured_fraction_theta_max 0.998
_diffrn_measurement_device 'three-circle diffractometer'
_diffrn_measurement_device_type 'Bruker D8 Quest'
_diffrn_measurement_method '\w and \f scans'
_diffrn_radiation_monochromator 'mirror optics'
_diffrn_radiation_probe x-ray
_diffrn_radiation_type MoK\a
_diffrn_radiation_wavelength 0.71073
_diffrn_reflns_av_R_equivalents 0.0848
_diffrn_reflns_av_unetI/netI 0.0638
_diffrn_reflns_Laue_measured_fraction_full 0.998
_diffrn_reflns_Laue_measured_fraction_max 0.998
_diffrn_reflns_limit_h_max 22
_diffrn_reflns_limit_h_min -22
_diffrn_reflns_limit_k_max 6
_diffrn_reflns_limit_k_min -6
_diffrn_reflns_limit_l_max 17
_diffrn_reflns_limit_l_min -18
_diffrn_reflns_number 11495
_diffrn_reflns_point_group_measured_fraction_full 0.994
_diffrn_reflns_point_group_measured_fraction_max 0.994
_diffrn_reflns_theta_full 24.242
_diffrn_reflns_theta_max 24.242
_diffrn_reflns_theta_min 3.315
_diffrn_source 'microfocus sealed X-ray tube'
_diffrn_source_type 'Incoatec I\ms'
_diffrn_standards_number 0
_exptl_absorpt_coefficient_mu 0.074
_exptl_absorpt_correction_T_max 0.8620
_exptl_absorpt_correction_T_min 0.7889
_exptl_absorpt_correction_type multi-scan
_exptl_absorpt_process_details
;
SADABS-2016/2 (Bruker,2016/2) was used for absorption correction.
wR2(int) was 0.1220 before and 0.0570 after correction.
The Ratio of minimum to maximum transmission is 0.9152.
The \l/2 correction factor is Not present.
;
_exptl_crystal_colour colourless
_exptl_crystal_colour_primary colourless
_exptl_crystal_density_diffrn 1.157
_exptl_crystal_description irregular
_exptl_crystal_F_000 612
_exptl_crystal_size_max 0.24
_exptl_crystal_size_mid 0.06
_exptl_crystal_size_min 0.04
_refine_diff_density_max 0.192
_refine_diff_density_min -0.235
_refine_diff_density_rms 0.048
_refine_ls_extinction_method none
_refine_ls_goodness_of_fit_ref 1.057
_refine_ls_hydrogen_treatment constr
_refine_ls_matrix_type full
_refine_ls_number_parameters 215
_refine_ls_number_reflns 2726
_refine_ls_number_restraints 4
_refine_ls_restrained_S_all 1.079
_refine_ls_R_factor_all 0.0891
_refine_ls_R_factor_gt 0.0577
_refine_ls_shift/su_max 0.001
_refine_ls_shift/su_mean 0.000
_refine_ls_structure_factor_coef Fsqd
_refine_ls_weighting_details 'w=1/[\s^2^(Fo^2^)+(0.0468P)^2^+0.9935P] where P=(Fo^2^+2Fc^2^)/3'
_refine_ls_weighting_scheme calc
_refine_ls_wR_factor_gt 0.1156
_refine_ls_wR_factor_ref 0.1269
_reflns_Friedel_coverage 0.913
_reflns_Friedel_fraction_full 0.990
_reflns_Friedel_fraction_max 0.990
_reflns_number_gt 2019
_reflns_number_total 2726
_reflns_threshold_expression 'I > 2\s(I)'
_cod_data_source_file ja8b08501_si_005.cif
_cod_data_source_block bdprotbp2_sq
_cod_database_code 4133096
_shelx_shelxl_version_number 2016/6
_shelx_space_group_comment
;
The symmetry employed for this shelxl refinement is uniquely defined
by the following loop, which should always be used as a source of
symmetry information in preference to the above space-group names.
They are only intended as comments.
;
_shelx_estimated_absorpt_t_max 0.997
_shelx_estimated_absorpt_t_min 0.983
_olex2_refinement_description
;
1. Fixed Uiso
 At 1.2 times of:
  All C(H) groups, All C(H,H) groups
 At 1.5 times of:
  All C(H,H,H) groups
2. Restrained distances
 C21-C18 \\sim C20-C18 \\sim C19-C18
 with sigma of 0.01
3. Others
 Fixed Sof: C19(0.5) H19A(0.5) H19B(0.5) H19C(0.5) C20(0.5) H20A(0.5)
 H20B(0.5) H20C(0.5) C21(0.5) H21A(0.5) H21B(0.5) H21C(0.5)
4.a Riding coordinates:
 C19(H19A,H19B,H19C), C20(H20A,H20B,H20C), C21(H21A,H21B,H21C)
4.b Secondary CH2 refined with riding coordinates:
 C2(H2A,H2B), C3(H3A,H3B)
4.c Aromatic/amide H refined with riding coordinates:
 C5(H5), C6(H6), C8(H8), C9(H9), C12(H12), C13(H13), C15(H15), C16(H16)
4.d Idealised Me refined as rotating group:
 C17(H17A,H17B,H17C)
;
_olex2_submission_special_instructions 'No special instructions were received'

loop_
_space_group_symop_operation_xyz
'x, y, z'
'-x+1/2, -y, z+1/2'
'x+1/2, -y, z+1/2'
'-x, y, z'

loop_
_atom_site_label
_atom_site_type_symbol
_atom_site_fract_x
_atom_site_fract_y
_atom_site_fract_z
_atom_site_U_iso_or_equiv
_atom_site_adp_type
_atom_site_occupancy
_atom_site_site_symmetry_order
_atom_site_calc_flag
_atom_site_refinement_flags_posn
_atom_site_refinement_flags_adp
_atom_site_refinement_flags_occupancy
O1 O 0.500000 0.0613(9) 0.3859(3) 0.0258(12) Uani 1 2 d S T P
O2 O 0.18807(15) 0.7417(10) 0.6181(3) 0.0503(11) Uani 1 1 d . . .
N1 N 0.44202(19) 0.3355(8) 0.3016(2) 0.0288(11) Uani 1 1 d . . .
N2 N 0.500000 0.5237(11) 0.1864(4) 0.0199(14) Uani 1 2 d S T P
C1 C 0.500000 0.2389(14) 0.3334(4) 0.0238(17) Uani 1 2 d S T P
C2 C 0.4409(3) 0.5437(12) 0.2396(4) 0.0425(16) Uani 1 1 d . . .
H2A H 0.399736 0.533382 0.204025 0.051 Uiso 1 1 calc R . .
H2B H 0.440741 0.707636 0.269885 0.051 Uiso 1 1 calc R . .
C3 C 0.3777(2) 0.2378(11) 0.3308(3) 0.0282(14) Uani 1 1 d . . .
H3A H 0.383643 0.058249 0.346497 0.034 Uiso 1 1 calc R . .
H3B H 0.345436 0.244635 0.282677 0.034 Uiso 1 1 calc R . .
C4 C 0.3471(2) 0.3760(11) 0.4066(3) 0.0238(13) Uani 1 1 d . . .
C5 C 0.2860(3) 0.2912(12) 0.4371(3) 0.0286(15) Uani 1 1 d . . .
H5 H 0.264865 0.149507 0.411369 0.034 Uiso 1 1 calc R . .
C6 C 0.2554(3) 0.4121(12) 0.5050(3) 0.0316(16) Uani 1 1 d . . .
H6 H 0.212938 0.354488 0.524899 0.038 Uiso 1 1 calc R . .
C7 C 0.2860(3) 0.6170(11) 0.5447(3) 0.0266(14) Uani 1 1 d . . .
C8 C 0.3464(3) 0.7010(11) 0.5138(4) 0.0294(15) Uani 1 1 d . . .
H8 H 0.367776 0.841633 0.539845 0.035 Uiso 1 1 calc R . .
C9 C 0.3767(3) 0.5819(11) 0.4444(3) 0.0282(14) Uani 1 1 d . . .
H9 H 0.418343 0.643804 0.422960 0.034 Uiso 1 1 calc R . .
C10 C 0.2499(2) 0.7474(14) 0.6160(5) 0.0333(12) Uani 1 1 d . . .
C11 C 0.2874(3) 0.8876(12) 0.6816(4) 0.0340(16) Uani 1 1 d . . .
C12 C 0.2580(3) 1.0962(11) 0.7206(4) 0.0347(16) Uani 1 1 d . . .
H12 H 0.215135 1.153895 0.701925 0.042 Uiso 1 1 calc R . .
C13 C 0.2904(3) 1.2187(12) 0.7857(4) 0.0400(17) Uani 1 1 d . . .
H13 H 0.269688 1.362440 0.810685 0.048 Uiso 1 1 calc R . .
C14 C 0.3529(3) 1.1394(12) 0.8165(4) 0.0397(17) Uani 1 1 d . . .
C15 C 0.3823(3) 0.9301(13) 0.7765(4) 0.0382(17) Uani 1 1 d . . .
H15 H 0.425136 0.873354 0.795624 0.046 Uiso 1 1 calc R . .
C16 C 0.3519(3) 0.8065(12) 0.7117(4) 0.0360(16) Uani 1 1 d . . .
H16 H 0.373412 0.665367 0.686124 0.043 Uiso 1 1 calc R . .
C17 C 0.3875(4) 1.2709(14) 0.8885(4) 0.058(2) Uani 1 1 d . . .
H17A H 0.367584 1.217016 0.942812 0.087 Uiso 1 1 calc GR . .
H17B H 0.382104 1.453643 0.882047 0.087 Uiso 1 1 calc GR . .
H17C H 0.435523 1.228227 0.887935 0.087 Uiso 1 1 calc GR . .
C18 C 0.500000 0.6938(12) 0.1101(5) 0.0246(18) Uani 1 2 d DS T P
C19 C 0.4573(6) 0.9360(19) 0.1273(7) 0.038(3) Uani 0.5 1 d D . .
H19A H 0.477770 1.039709 0.170334 0.057 Uiso 0.5 1 d R . .
H19B H 0.413720 0.881639 0.146564 0.057 Uiso 0.5 1 d R . .
H19C H 0.452420 1.031409 0.075524 0.057 Uiso 0.5 1 d R . .
C20 C 0.4584(5) 0.550(2) 0.0404(6) 0.033(3) Uani 0.5 1 d D . .
H20A H 0.481355 0.398680 0.023871 0.049 Uiso 0.5 1 d R . .
H20B H 0.453425 0.658360 -0.008419 0.049 Uiso 0.5 1 d R . .
H20C H 0.414735 0.508600 0.062611 0.049 Uiso 0.5 1 d R . .
C21 C 0.5677(5) 0.757(3) 0.0755(8) 0.051(4) Uani 0.5 1 d D . .
H21A H 0.592393 0.603364 0.066636 0.077 Uiso 0.5 1 d R . .
H21B H 0.591323 0.861354 0.115606 0.077 Uiso 0.5 1 d R . .
H21C H 0.563253 0.844824 0.022156 0.077 Uiso 0.5 1 d R . .

loop_
_atom_site_aniso_label
_atom_site_aniso_U_11
_atom_site_aniso_U_22
_atom_site_aniso_U_33
_atom_site_aniso_U_23
_atom_site_aniso_U_13
_atom_site_aniso_U_12
O1 0.027(3) 0.029(3) 0.021(3) 0.004(3) 0.000 0.000
O2 0.0235(19) 0.074(3) 0.053(2) -0.021(2) 0.013(2) -0.005(3)
N1 0.018(2) 0.048(3) 0.020(2) 0.012(2) 0.005(2) 0.010(2)
N2 0.017(3) 0.029(4) 0.013(3) 0.001(3) 0.000 0.000
C1 0.027(4) 0.035(5) 0.009(4) -0.009(4) 0.000 0.000
C2 0.040(3) 0.059(4) 0.029(3) 0.006(3) 0.013(3) 0.019(3)
C3 0.012(3) 0.046(4) 0.026(3) 0.003(3) 0.005(2) 0.006(3)
C4 0.016(3) 0.035(3) 0.021(3) 0.008(3) 0.001(2) 0.008(3)
C5 0.021(3) 0.044(4) 0.021(3) 0.001(3) 0.003(2) -0.001(3)
C6 0.025(3) 0.042(4) 0.027(4) 0.013(3) 0.011(3) 0.002(3)
C7 0.019(3) 0.033(4) 0.028(3) 0.001(3) 0.005(3) 0.010(3)
C8 0.033(3) 0.026(3) 0.029(4) 0.005(3) 0.007(3) 0.001(3)
C9 0.018(3) 0.034(4) 0.032(4) 0.009(3) 0.011(3) 0.005(3)
C10 0.028(3) 0.037(3) 0.035(3) 0.003(3) 0.014(3) 0.004(3)
C11 0.033(3) 0.036(4) 0.034(4) 0.003(3) 0.016(3) 0.005(3)
C12 0.028(3) 0.037(4) 0.039(4) -0.004(3) 0.009(3) 0.004(3)
C13 0.038(4) 0.031(4) 0.052(4) -0.002(3) 0.018(3) 0.003(3)
C14 0.043(4) 0.039(4) 0.038(4) 0.004(3) 0.007(3) -0.008(3)
C15 0.024(3) 0.051(4) 0.039(4) 0.004(4) 0.005(3) 0.008(3)
C16 0.023(3) 0.036(4) 0.050(4) -0.002(3) 0.010(3) 0.000(3)
C17 0.059(4) 0.067(5) 0.049(5) -0.026(4) -0.002(4) 0.000(4)
C18 0.035(4) 0.023(5) 0.015(3) 0.001(4) 0.000 0.000
C19 0.061(8) 0.038(7) 0.016(7) 0.003(6) 0.005(6) 0.007(6)
C20 0.036(6) 0.050(8) 0.013(6) 0.006(6) -0.001(5) 0.002(6)
C21 0.052(8) 0.054(10) 0.048(8) 0.021(8) -0.006(6) -0.014(7)

loop_
_atom_type_symbol
_atom_type_description
_atom_type_scat_dispersion_real
_atom_type_scat_dispersion_imag
_atom_type_scat_source
C C 0.0033 0.0016 'International Tables Vol C Tables 4.2.6.8 and 6.1.1.4'
H H 0.0000 0.0000 'International Tables Vol C Tables 4.2.6.8 and 6.1.1.4'
N N 0.0061 0.0033 'International Tables Vol C Tables 4.2.6.8 and 6.1.1.4'
O O 0.0106 0.0060 'International Tables Vol C Tables 4.2.6.8 and 6.1.1.4'

loop_
_geom_angle_atom_site_label_1
_geom_angle_atom_site_label_2
_geom_angle_atom_site_label_3
_geom_angle
_geom_angle_site_symmetry_1
_geom_angle_site_symmetry_3
C1 N1 C2 122.7(5) . .
C1 N1 C3 119.8(4) . .
C3 N1 C2 117.5(4) . .
C2 N2 C2 108.9(6) 4_655 .
C2 N2 C18 114.6(4) 4_655 .
C2 N2 C18 114.6(4) . .
O1 C1 N1 121.8(3) . 4_655
O1 C1 N1 121.8(3) . .
N1 C1 N1 116.4(7) . 4_655
N1 C2 H2A 110.0 . .
N1 C2 H2B 110.0 . .
N2 C2 N1 108.3(4) . .
N2 C2 H2A 110.0 . .
N2 C2 H2B 110.0 . .
H2A C2 H2B 108.4 . .
N1 C3 H3A 108.5 . .
N1 C3 H3B 108.5 . .
N1 C3 C4 115.2(4) . .
H3A C3 H3B 107.5 . .
C4 C3 H3A 108.5 . .
C4 C3 H3B 108.5 . .
C5 C4 C3 117.7(5) . .
C9 C4 C3 123.2(4) . .
C9 C4 C5 119.1(5) . .
C4 C5 H5 119.9 . .
C4 C5 C6 120.1(6) . .
C6 C5 H5 119.9 . .
C5 C6 H6 119.5 . .
C5 C6 C7 120.9(5) . .
C7 C6 H6 119.5 . .
C6 C7 C10 119.0(5) . .
C8 C7 C6 118.6(5) . .
C8 C7 C10 122.3(5) . .
C7 C8 H8 119.7 . .
C7 C8 C9 120.5(6) . .
C9 C8 H8 119.7 . .
C4 C9 C8 120.7(5) . .
C4 C9 H9 119.7 . .
C8 C9 H9 119.7 . .
O2 C10 C7 119.3(6) . .
O2 C10 C11 120.0(6) . .
C11 C10 C7 120.7(4) . .
C12 C11 C10 119.6(5) . .
C12 C11 C16 118.0(6) . .
C16 C11 C10 122.2(6) . .
C11 C12 H12 119.8 . .
C13 C12 C11 120.4(6) . .
C13 C12 H12 119.8 . .
C12 C13 H13 118.9 . .
C12 C13 C14 122.1(6) . .
C14 C13 H13 118.9 . .
C13 C14 C15 117.1(6) . .
C13 C14 C17 122.0(6) . .
C15 C14 C17 121.0(6) . .
C14 C15 H15 118.9 . .
C16 C15 C14 122.2(6) . .
C16 C15 H15 118.9 . .
C11 C16 H16 119.9 . .
C15 C16 C11 120.2(6) . .
C15 C16 H16 119.9 . .
C14 C17 H17A 109.5 . .
C14 C17 H17B 109.5 . .
C14 C17 H17C 109.5 . .
H17A C17 H17B 109.5 . .
H17A C17 H17C 109.5 . .
H17B C17 H17C 109.5 . .
N2 C18 C19 110.9(6) . .
N2 C18 C19 110.9(6) . 4_655
N2 C18 C20 105.3(6) . 4_655
N2 C18 C20 105.3(6) . .
C19 C18 C19 65.8(9) . 4_655
C19 C18 C20 143.7(8) . 4_655
C19 C18 C20 103.5(6) 4_655 4_655
C19 C18 C20 103.5(6) . .
C19 C18 C20 143.7(8) 4_655 .
C20 C18 C20 63.7(8) 4_655 .
C21 C18 N2 115.2(6) 4_655 .
C21 C18 N2 115.2(6) . .
C21 C18 C19 111.6(9) . .
C21 C18 C19 52.2(7) 4_655 .
C21 C18 C19 52.2(7) . 4_655
C21 C18 C19 111.6(9) 4_655 4_655
C21 C18 C20 51.6(7) 4_655 .
C21 C18 C20 109.4(8) . .
C21 C18 C20 51.6(7) . 4_655
C21 C18 C20 109.4(8) 4_655 4_655
C21 C18 C21 129.3(11) . 4_655
C18 C19 C19 57.1(5) . 4_655
C18 C19 H19A 111.2 . .
C18 C19 H19B 107.2 . .
C18 C19 H19C 110.0 . .
C19 C19 H19A 64.9 4_655 .
C19 C19 H19B 154.2 4_655 .
C19 C19 H19C 95.8 4_655 .
H19A C19 H19B 109.5 . .
H19A C19 H19C 109.5 . .
H19B C19 H19C 109.4 . .
C21 C19 C18 61.0(5) 4_655 .
C21 C19 C19 111.6(6) 4_655 4_655
C21 C19 H19A 170.0 4_655 .
C21 C19 H19B 69.2 4_655 .
C21 C19 H19C 79.9 4_655 .
C18 C20 C20 58.2(4) . 4_655
C18 C20 H20A 110.1 . .
C18 C20 H20B 108.6 . .
C18 C20 H20C 109.6 . .
C20 C20 H20A 61.7 4_655 .
C20 C20 H20B 95.9 4_655 .
C20 C20 H20C 154.6 4_655 .
H20A C20 H20B 109.5 . .
H20A C20 H20C 109.5 . .
H20B C20 H20C 109.4 . .
C21 C20 C18 61.2(5) 4_655 .
C21 C20 C20 112.9(6) 4_655 4_655
C21 C20 H20A 170.4 4_655 .
C21 C20 H20B 78.3 4_655 .
C21 C20 H20C 71.8 4_655 .
C18 C21 H21A 108.9 . .
C18 C21 H21B 109.4 . .
C18 C21 H21C 110.1 . .
C19 C21 C18 66.8(6) 4_655 .
C19 C21 H21A 151.0 4_655 .
C19 C21 H21B 51.5 4_655 .
C19 C21 H21C 98.5 4_655 .
C20 C21 C18 67.2(6) 4_655 .
C20 C21 C19 133.4(8) 4_655 4_655
C20 C21 H21A 56.1 4_655 .
C20 C21 H21B 159.3 4_655 .
C20 C21 H21C 90.3 4_655 .
H21A C21 H21B 109.5 . .
H21A C21 H21C 109.5 . .
H21B C21 H21C 109.5 . .

loop_
_geom_bond_atom_site_label_1
_geom_bond_atom_site_label_2
_geom_bond_distance
_geom_bond_site_symmetry_2
O1 C1 1.250(8) .
O2 C10 1.228(5) .
N1 C1 1.355(5) .
N1 C2 1.470(7) .
N1 C3 1.451(6) .
N2 C2 1.443(6) 4_655
N2 C2 1.443(6) .
N2 C18 1.497(10) .
C2 H2A 0.9900 .
C2 H2B 0.9900 .
C3 H3A 0.9900 .
C3 H3B 0.9900 .
C3 C4 1.521(7) .
C4 C5 1.379(7) .
C4 C9 1.374(7) .
C5 H5 0.9500 .
C5 C6 1.382(8) .
C6 H6 0.9500 .
C6 C7 1.391(8) .
C7 C8 1.366(7) .
C7 C10 1.495(8) .
C8 H8 0.9500 .
C8 C9 1.394(7) .
C9 H9 0.9500 .
C10 C11 1.471(9) .
C11 C12 1.392(7) .
C11 C16 1.431(8) .
C12 H12 0.9500 .
C12 C13 1.369(8) .
C13 H13 0.9500 .
C13 C14 1.396(9) .
C14 C15 1.401(8) .
C14 C17 1.493(8) .
C15 H15 0.9500 .
C15 C16 1.349(8) .
C16 H16 0.9500 .
C17 H17A 0.9800 .
C17 H17B 0.9800 .
C17 H17C 0.9800 .
C18 C19 1.562(9) .
C18 C19 1.562(9) 4_655
C18 C20 1.565(9) .
C18 C20 1.565(9) 4_655
C18 C21 1.487(10) .
C18 C21 1.487(10) 4_655
C19 C19 1.70(2) 4_655
C19 H19A 0.9599 .
C19 H19B 0.9600 .
C19 H19C 0.9602 .
C19 C21 1.344(17) 4_655
C20 C20 1.65(2) 4_655
C20 H20A 0.9598 .
C20 H20B 0.9599 .
C20 H20C 0.9601 .
C20 C21 1.329(17) 4_655
C21 H21A 0.9600 .
C21 H21B 0.9601 .
C21 H21C 0.9600 .
